data_7156870
loop_
_publ_author_name
'Boureghda, Chaima'
'Mac\'e, Aur\'elie'
'Berr\'ee, Fabienne'
'Roisnel, Thierry'
'Debache, Abdelmadjid'
'Carboni, Bertrand'

_publ_section_title
;
 Ene reactions of 2-borylated \a-methylstyrenes: a practical route to
 4-methylenechromanes and derivatives.
;
_journal_issue 23
_journal_name_full 'Organic &amp; biomolecular chemistry'
_journal_page_first 5789
_journal_page_last 5800
_journal_paper_doi 10.1039/c9ob00963a
_journal_volume 17
_journal_year 2019
_chemical_compound_source 'synthesis as described'
_chemical_formula_moiety 'C31 H30 N O3 P'
_chemical_formula_sum 'C31 H30 N O3 P'
_chemical_formula_weight 495.53
_space_group_crystal_system monoclinic
_space_group_IT_number 14
_space_group_name_Hall '-P 2yn'
_space_group_name_H-M_alt 'P 1 21/n 1'
_symmetry_space_group_name_Hall '-P 2yn'
_symmetry_space_group_name_H-M 'P 1 21/n 1'
_atom_sites_solution_hydrogens geom
_audit_update_record
;
2019-04-04 deposited with the CCDC.    2019-05-17 downloaded from the CCDC.
;
_cell_angle_alpha 90
_cell_angle_beta 90.278(5)
_cell_angle_gamma 90
_cell_formula_units_Z 4
_cell_length_a 9.1640(12)
_cell_length_b 10.0512(13)
_cell_length_c 28.621(4)
_cell_measurement_reflns_used 8368
_cell_measurement_temperature 150
_cell_measurement_theta_max 27.44
_cell_measurement_theta_min 2.48
_cell_measurement_wavelength 0.71073
_cell_volume 2636.2(6)
_computing_cell_refinement 'APEX3 (Bruker, 2015); SAINT (Bruker, 2014)'
_computing_data_collection 'SAINT (Bruker, 2014)'
_computing_data_reduction 'SAINT (Bruker, 2014)'
_computing_molecular_graphics 'SXGRAPH (Farrugia, 1999), Mercury (CSD, 2016)'
_computing_publication_material 'CRYSCALC (T. Roisnel, local program, 2017)'
_computing_structure_refinement 'SHELXL-2017/1 (Sheldrick, 2017)'
_computing_structure_solution 'SHELXT (Sheldrick, 2015)'
_diffrn_ambient_temperature 150
_diffrn_detector '(CMOS) PHOTON 100'
_diffrn_measured_fraction_theta_full 0.996
_diffrn_measured_fraction_theta_max 0.981
_diffrn_measurement_device_type 'D8 VENTURE Bruker AXS'
_diffrn_measurement_method 'rotation images'
_diffrn_radiation_monochromator 'multilayer monochromator'
_diffrn_radiation_probe x-ray
_diffrn_radiation_source 'Incoatec microfocus sealed tube'
_diffrn_radiation_type MoK\a
_diffrn_radiation_wavelength 0.71073
_diffrn_reflns_av_R_equivalents 0.0641
_diffrn_reflns_av_unetI/netI 0.0541
_diffrn_reflns_limit_h_max 11
_diffrn_reflns_limit_h_min -11
_diffrn_reflns_limit_k_max 13
_diffrn_reflns_limit_k_min -12
_diffrn_reflns_limit_l_max 34
_diffrn_reflns_limit_l_min -37
_diffrn_reflns_number 24887
_diffrn_reflns_theta_full 25.000
_diffrn_reflns_theta_max 27.478
_diffrn_reflns_theta_min 3.008
_exptl_absorpt_coefficient_mu 0.137
_exptl_absorpt_correction_T_max 0.986
_exptl_absorpt_correction_T_min 0.771
_exptl_absorpt_correction_type multi-scan
_exptl_absorpt_process_details
;
  [Sheldrick, G.M. (2014). SADABS Bruker AXS Inc., Madison, Wisconsin, USA]
;
_exptl_crystal_colour colourless
_exptl_crystal_density_diffrn 1.249
_exptl_crystal_description prism
_exptl_crystal_F_000 1048
_exptl_crystal_size_max 0.180
_exptl_crystal_size_mid 0.130
_exptl_crystal_size_min 0.100
_refine_diff_density_max 1.001
_refine_diff_density_min -0.650
_refine_diff_density_rms 0.086
_refine_ls_extinction_method none
_refine_ls_goodness_of_fit_ref 1.172
_refine_ls_hydrogen_treatment constr
_refine_ls_matrix_type full
_refine_ls_number_parameters 328
_refine_ls_number_reflns 5846
_refine_ls_number_restraints 0
_refine_ls_restrained_S_all 1.172
_refine_ls_R_factor_all 0.1164
_refine_ls_R_factor_gt 0.1019
_refine_ls_shift/su_max 0.004
_refine_ls_shift/su_mean 0.000
_refine_ls_structure_factor_coef Fsqd
_refine_ls_weighting_details 'w=1/[\s^2^(Fo^2^)+(0.0111P)^2^+12.3888P] where P=(Fo^2^+2Fc^2^)/3'
_refine_ls_weighting_scheme calc
_refine_ls_wR_factor_gt 0.2171
_refine_ls_wR_factor_ref 0.2239
_reflns_Friedel_coverage 0.000
_reflns_number_gt 5013
_reflns_number_total 5846
_reflns_threshold_expression >2sigma(I)
_cod_data_source_file c9ob00963a2.cif
_cod_data_source_block CB223A
_cod_depositor_comments 'Adding full bibliography for 7156870.cif.'
_cod_database_code 7156870

loop_
_space_group_symop_operation_xyz
'x, y, z'
'-x+1/2, y+1/2, -z+1/2'
'-x, -y, -z'
'x-1/2, -y-1/2, z-1/2'

loop_
_atom_site_label
_atom_site_type_symbol
_atom_site_fract_x
_atom_site_fract_y
_atom_site_fract_z
_atom_site_U_iso_or_equiv
_atom_site_adp_type
_atom_site_occupancy
_atom_site_site_symmetry_order
_atom_site_calc_flag
_atom_site_refinement_flags_posn
_atom_site_refinement_flags_adp
P1 P 0.38318(13) 0.65601(11) 0.60255(4) 0.0201(3) Uani 1 1 d . .
C1 C 0.5727(5) 0.6979(5) 0.59320(18) 0.0239(10) Uani 1 1 d . .
C2 C 0.6592(5) 0.6152(5) 0.56738(19) 0.0285(11) Uani 1 1 d . .
H2 H 0.621266 0.533715 0.555646 0.034 Uiso 1 1 calc R U
C3 C 0.8037(6) 0.6511(6) 0.5584(2) 0.0359(12) Uani 1 1 d . .
H3 H 0.865109 0.593425 0.541012 0.043 Uiso 1 1 calc R U
C4 C 0.8571(6) 0.7720(6) 0.5749(2) 0.0350(12) Uani 1 1 d . .
H4 H 0.954760 0.797207 0.568263 0.042 Uiso 1 1 calc R U
C5 C 0.7704(6) 0.8553(6) 0.6008(3) 0.0453(15) Uani 1 1 d . .
H5 H 0.807501 0.937513 0.612064 0.054 Uiso 1 1 calc R U
C6 C 0.6266(6) 0.8173(5) 0.6102(2) 0.0381(13) Uani 1 1 d . .
H6 H 0.565820 0.873616 0.628359 0.046 Uiso 1 1 calc R U
C7 C 0.2820(5) 0.7402(4) 0.55651(16) 0.0185(9) Uani 1 1 d . .
C8 C 0.2074(5) 0.6620(5) 0.52371(17) 0.0267(10) Uani 1 1 d . .
H8 H 0.206535 0.567935 0.526875 0.032 Uiso 1 1 calc R U
C9 C 0.1349(6) 0.7214(5) 0.48674(18) 0.0303(11) Uani 1 1 d . .
H9 H 0.084970 0.668280 0.464359 0.036 Uiso 1 1 calc R U
C10 C 0.1353(6) 0.8593(5) 0.48240(19) 0.0334(12) Uani 1 1 d . .
H10 H 0.083533 0.900451 0.457455 0.040 Uiso 1 1 calc R U
C11 C 0.2105(6) 0.9361(5) 0.51421(19) 0.0291(11) Uani 1 1 d . .
H11 H 0.211451 1.030097 0.510857 0.035 Uiso 1 1 calc R U
C12 C 0.2848(5) 0.8775(4) 0.55097(17) 0.0212(9) Uani 1 1 d . .
H12 H 0.337764 0.931190 0.572476 0.025 Uiso 1 1 calc R U
C13 C 0.3346(5) 0.7316(5) 0.65750(17) 0.0243(10) Uani 1 1 d . .
C14 C 0.2224(6) 0.8219(5) 0.6631(2) 0.0337(12) Uani 1 1 d . .
H14 H 0.164082 0.846371 0.636950 0.040 Uiso 1 1 calc R U
C15 C 0.1938(8) 0.8773(7) 0.7067(2) 0.0490(17) Uani 1 1 d . .
H15 H 0.117774 0.940709 0.710355 0.059 Uiso 1 1 calc R U
C16 C 0.2785(9) 0.8384(8) 0.7450(2) 0.056(2) Uani 1 1 d . .
H16 H 0.259425 0.874778 0.774974 0.068 Uiso 1 1 calc R U
C17 C 0.3900(9) 0.7474(8) 0.7395(2) 0.058(2) Uani 1 1 d . .
H17 H 0.447501 0.721475 0.765691 0.070 Uiso 1 1 calc R U
C18 C 0.4176(7) 0.6948(6) 0.6966(2) 0.0389(13) Uani 1 1 d . .
H18 H 0.494369 0.632200 0.693104 0.047 Uiso 1 1 calc R U
N21 N 0.3757(4) 0.4996(4) 0.60027(15) 0.0248(8) Uani 1 1 d . .
C22 C 0.2549(5) 0.4193(5) 0.60890(16) 0.0217(9) Uani 1 1 d . .
C23 C 0.1156(5) 0.4666(4) 0.62129(17) 0.0242(10) Uani 1 1 d . .
H23 H 0.099454 0.559809 0.622970 0.029 Uiso 1 1 calc R U
C24 C 0.0017(5) 0.3810(5) 0.63105(18) 0.0249(10) Uani 1 1 d . .
H24 H -0.090694 0.416037 0.639500 0.030 Uiso 1 1 calc R U
C25 C 0.0212(6) 0.2444(5) 0.62864(18) 0.0279(11) Uani 1 1 d . .
H25 H -0.056252 0.185372 0.636102 0.034 Uiso 1 1 calc R U
C26 C 0.1557(6) 0.1961(5) 0.61513(18) 0.0286(11) Uani 1 1 d . .
H26 H 0.169905 0.102570 0.613437 0.034 Uiso 1 1 calc R U
C27 C 0.2699(5) 0.2793(5) 0.60404(16) 0.0236(10) Uani 1 1 d . .
C28 C 0.4127(6) 0.2231(4) 0.58957(19) 0.0278(11) Uani 1 1 d . .
C29 C 0.4550(7) 0.2219(6) 0.5453(2) 0.0399(14) Uani 1 1 d . .
H29A H 0.393295 0.257696 0.521695 0.048 Uiso 1 1 calc R U
H29B H 0.547061 0.185222 0.537217 0.048 Uiso 1 1 calc R U
C30 C 0.5061(7) 0.1639(6) 0.6284(2) 0.0460(16) Uani 1 1 d . .
H30A H 0.595375 0.124265 0.614933 0.055 Uiso 1 1 calc R U
H30B H 0.451145 0.092535 0.644397 0.055 Uiso 1 1 calc R U
C31 C 0.5492(7) 0.2742(9) 0.6645(2) 0.060(2) Uani 1 1 d . .
H31 H 0.458820 0.305845 0.680441 0.072 Uiso 1 1 calc R U
O32 O 0.6194(6) 0.3806(5) 0.6462(2) 0.0626(14) Uani 1 1 d . .
H32 H 0.570687 0.411136 0.623666 0.094 Uiso 1 1 calc R U
C33 C 0.6480(8) 0.2035(11) 0.7009(3) 0.086(3) Uani 1 1 d . .
O34 O 0.7706(7) 0.2313(11) 0.7070(3) 0.137(4) Uani 1 1 d . .
O35 O 0.5705(7) 0.1289(8) 0.7277(2) 0.094(2) Uani 1 1 d . .
C36 C 0.6555(13) 0.0511(12) 0.7644(3) 0.106(4) Uani 1 1 d . .
H36A H 0.602367 -0.030257 0.773822 0.128 Uiso 1 1 calc R U
H36B H 0.753352 0.026028 0.752865 0.128 Uiso 1 1 calc R U
C37 C 0.6660(10) 0.1440(10) 0.8026(3) 0.082(3) Uani 1 1 d . .
H37A H 0.721396 0.222395 0.792593 0.123 Uiso 1 1 calc R U
H37B H 0.716001 0.101706 0.829013 0.123 Uiso 1 1 calc R U
H37C H 0.567873 0.171299 0.812058 0.123 Uiso 1 1 calc R U

loop_
_atom_site_aniso_label
_atom_site_aniso_U_11
_atom_site_aniso_U_22
_atom_site_aniso_U_33
_atom_site_aniso_U_23
_atom_site_aniso_U_13
_atom_site_aniso_U_12
P1 0.0166(5) 0.0190(5) 0.0247(6) -0.0002(5) -0.0004(5) 0.0017(5)
C1 0.017(2) 0.025(2) 0.030(3) 0.004(2) -0.0016(19) -0.0003(17)
C2 0.023(2) 0.029(3) 0.033(3) -0.001(2) -0.001(2) 0.0004(19)
C3 0.022(2) 0.044(3) 0.042(3) -0.001(3) 0.002(2) 0.006(2)
C4 0.020(2) 0.038(3) 0.047(3) 0.000(2) 0.003(2) -0.002(2)
C5 0.032(3) 0.044(3) 0.060(4) -0.010(3) 0.001(3) -0.014(3)
C6 0.029(3) 0.029(3) 0.056(4) -0.009(2) 0.004(3) -0.001(2)
C7 0.018(2) 0.017(2) 0.021(2) -0.0015(17) 0.0019(18) 0.0007(17)
C8 0.028(2) 0.026(2) 0.026(2) -0.003(2) -0.001(2) -0.004(2)
C9 0.029(3) 0.036(3) 0.025(2) -0.001(2) -0.006(2) -0.008(2)
C10 0.035(3) 0.038(3) 0.026(3) 0.007(2) -0.007(2) 0.011(2)
C11 0.033(3) 0.021(2) 0.033(3) 0.003(2) -0.002(2) 0.004(2)
C12 0.024(2) 0.013(2) 0.026(2) -0.0023(17) -0.0015(19) 0.0029(17)
C13 0.027(2) 0.022(2) 0.024(2) 0.0007(19) -0.0030(19) -0.0047(19)
C14 0.039(3) 0.030(3) 0.032(3) -0.007(2) 0.002(2) 0.003(2)
C15 0.052(4) 0.053(4) 0.042(4) -0.021(3) 0.015(3) 0.000(3)
C16 0.071(5) 0.072(5) 0.027(3) -0.018(3) 0.012(3) -0.023(4)
C17 0.052(4) 0.096(6) 0.026(3) -0.001(3) -0.008(3) -0.013(4)
C18 0.038(3) 0.048(3) 0.031(3) 0.004(3) -0.002(2) 0.007(3)
N21 0.0178(17) 0.0239(19) 0.033(2) 0.0000(18) -0.0002(18) 0.0031(16)
C22 0.023(2) 0.023(2) 0.019(2) -0.0020(18) -0.0032(18) 0.0011(18)
C23 0.024(2) 0.016(2) 0.032(3) -0.0012(18) -0.002(2) 0.0008(19)
C24 0.020(2) 0.028(2) 0.027(2) -0.005(2) -0.0010(19) -0.0009(19)
C25 0.030(3) 0.029(3) 0.025(2) -0.001(2) 0.001(2) -0.005(2)
C26 0.037(3) 0.019(2) 0.029(3) -0.0011(19) 0.004(2) 0.003(2)
C27 0.025(2) 0.028(2) 0.017(2) 0.0009(19) -0.0015(19) -0.0007(19)
C28 0.035(3) 0.013(2) 0.035(3) 0.0031(19) 0.004(2) 0.0004(19)
C29 0.041(3) 0.036(3) 0.043(3) -0.006(3) 0.015(3) 0.000(3)
C30 0.039(3) 0.044(3) 0.055(4) 0.022(3) 0.010(3) 0.019(3)
C31 0.026(3) 0.109(7) 0.044(4) 0.037(4) -0.011(3) -0.015(4)
O32 0.047(3) 0.068(3) 0.073(4) 0.022(3) -0.021(3) -0.002(3)
C33 0.025(3) 0.141(9) 0.092(6) 0.074(6) -0.010(4) -0.004(4)
O34 0.041(3) 0.265(11) 0.105(5) 0.120(7) 0.001(4) 0.011(5)
O35 0.067(4) 0.142(6) 0.073(4) 0.068(4) -0.018(3) -0.022(4)
C36 0.127(9) 0.142(10) 0.049(5) 0.058(6) -0.039(6) -0.052(8)
C37 0.075(6) 0.088(7) 0.083(7) 0.043(6) -0.011(5) 0.001(5)

loop_
_atom_type_symbol
_atom_type_description
_atom_type_scat_dispersion_real
_atom_type_scat_dispersion_imag
_atom_type_scat_source
C C 0.0033 0.0016 'International Tables Vol C Tables 4.2.6.8 and 6.1.1.4'
H H 0.0000 0.0000 'International Tables Vol C Tables 4.2.6.8 and 6.1.1.4'
N N 0.0061 0.0033 'International Tables Vol C Tables 4.2.6.8 and 6.1.1.4'
O O 0.0106 0.0060 'International Tables Vol C Tables 4.2.6.8 and 6.1.1.4'
P P 0.1023 0.0942 'International Tables Vol C Tables 4.2.6.8 and 6.1.1.4'

loop_
_geom_angle_atom_site_label_1
_geom_angle_atom_site_label_2
_geom_angle_atom_site_label_3
_geom_angle
N21 P1 C13 116.5(2)
N21 P1 C1 105.6(2)
C13 P1 C1 105.8(2)
N21 P1 C7 114.4(2)
C13 P1 C7 108.0(2)
C1 P1 C7 105.8(2)
C2 C1 C6 120.7(5)
C2 C1 P1 119.8(4)
C6 C1 P1 119.4(4)
C1 C2 C3 119.6(5)
C1 C2 H2 120.2
C3 C2 H2 120.2
C4 C3 C2 119.7(5)
C4 C3 H3 120.2
C2 C3 H3 120.2
C5 C4 C3 120.8(5)
C5 C4 H4 119.6
C3 C4 H4 119.6
C4 C5 C6 119.1(5)
C4 C5 H5 120.4
C6 C5 H5 120.4
C1 C6 C5 120.2(5)
C1 C6 H6 119.9
C5 C6 H6 119.9
C12 C7 C8 119.4(4)
C12 C7 P1 122.4(4)
C8 C7 P1 118.1(3)
C9 C8 C7 120.1(5)
C9 C8 H8 119.9
C7 C8 H8 119.9
C8 C9 C10 119.8(5)
C8 C9 H9 120.1
C10 C9 H9 120.1
C11 C10 C9 120.1(5)
C11 C10 H10 120.0
C9 C10 H10 120.0
C10 C11 C12 120.5(5)
C10 C11 H11 119.7
C12 C11 H11 119.7
C11 C12 C7 120.0(4)
C11 C12 H12 120.0
C7 C12 H12 120.0
C14 C13 C18 118.9(5)
C14 C13 P1 124.4(4)
C18 C13 P1 116.7(4)
C13 C14 C15 120.7(6)
C13 C14 H14 119.7
C15 C14 H14 119.7
C14 C15 C16 119.0(6)
C14 C15 H15 120.5
C16 C15 H15 120.5
C17 C16 C15 120.4(6)
C17 C16 H16 119.8
C15 C16 H16 119.8
C18 C17 C16 120.0(6)
C18 C17 H17 120.0
C16 C17 H17 120.0
C17 C18 C13 121.1(6)
C17 C18 H18 119.5
C13 C18 H18 119.5
C22 N21 P1 127.3(3)
N21 C22 C23 124.8(4)
N21 C22 C27 118.6(4)
C23 C22 C27 116.6(4)
C24 C23 C22 121.8(4)
C24 C23 H23 119.1
C22 C23 H23 119.1
C23 C24 C25 120.6(5)
C23 C24 H24 119.7
C25 C24 H24 119.7
C26 C25 C24 118.5(5)
C26 C25 H25 120.8
C24 C25 H25 120.8
C27 C26 C25 122.0(5)
C27 C26 H26 119.0
C25 C26 H26 119.0
C26 C27 C22 120.3(5)
C26 C27 C28 120.3(4)
C22 C27 C28 119.3(4)
C29 C28 C27 122.1(5)
C29 C28 C30 121.9(5)
C27 C28 C30 116.0(5)
C28 C29 H29A 120.0
C28 C29 H29B 120.0
H29A C29 H29B 120.0
C28 C30 C31 110.2(5)
C28 C30 H30A 109.6
C31 C30 H30A 109.6
C28 C30 H30B 109.6
C31 C30 H30B 109.6
H30A C30 H30B 108.1
O32 C31 C33 110.2(5)
O32 C31 C30 115.1(6)
C33 C31 C30 105.3(7)
O32 C31 H31 108.7
C33 C31 H31 108.7
C30 C31 H31 108.7
C31 O32 H32 109.5
O34 C33 O35 125.6(7)
O34 C33 C31 123.2(8)
O35 C33 C31 110.2(6)
C33 O35 C36 115.4(7)
C37 C36 O35 102.9(9)
C37 C36 H36A 111.2
O35 C36 H36A 111.2
C37 C36 H36B 111.2
O35 C36 H36B 111.2
H36A C36 H36B 109.1
C36 C37 H37A 109.5
C36 C37 H37B 109.5
H37A C37 H37B 109.5
C36 C37 H37C 109.5
H37A C37 H37C 109.5
H37B C37 H37C 109.5

loop_
_geom_bond_atom_site_label_1
_geom_bond_atom_site_label_2
_geom_bond_distance
P1 N21 1.575(4)
P1 C13 1.805(5)
P1 C1 1.808(5)
P1 C7 1.817(5)
C1 C2 1.368(7)
C1 C6 1.386(7)
C2 C3 1.398(7)
C2 H2 0.9500
C3 C4 1.392(8)
C3 H3 0.9500
C4 C5 1.373(9)
C4 H4 0.9500
C5 C6 1.400(8)
C5 H5 0.9500
C6 H6 0.9500
C7 C12 1.390(6)
C7 C8 1.400(6)
C8 C9 1.382(7)
C8 H8 0.9500
C9 C10 1.391(7)
C9 H9 0.9500
C10 C11 1.376(7)
C10 H10 0.9500
C11 C12 1.382(7)
C11 H11 0.9500
C12 H12 0.9500
C13 C14 1.381(7)
C13 C18 1.399(7)
C14 C15 1.393(8)
C14 H14 0.9500
C15 C16 1.395(10)
C15 H15 0.9500
C16 C17 1.381(11)
C16 H16 0.9500
C17 C18 1.363(9)
C17 H17 0.9500
C18 H18 0.9500
N21 C22 1.394(6)
C22 C23 1.409(7)
C22 C27 1.421(6)
C23 C24 1.382(7)
C23 H23 0.9500
C24 C25 1.386(7)
C24 H24 0.9500
C25 C26 1.382(7)
C25 H25 0.9500
C26 C27 1.378(7)
C26 H26 0.9500
C27 C28 1.486(7)
C28 C29 1.327(8)
C28 C30 1.520(8)
C29 H29A 0.9500
C29 H29B 0.9500
C30 C31 1.563(11)
C30 H30A 0.9900
C30 H30B 0.9900
C31 O32 1.355(8)
C31 C33 1.551(9)
C31 H31 1.0000
O32 H32 0.8400
C33 O34 1.170(10)
C33 O35 1.288(9)
O35 C36 1.521(10)
C36 C37 1.439(14)
C36 H36A 0.9900
C36 H36B 0.9900
C37 H37A 0.9800
C37 H37B 0.9800
C37 H37C 0.9800

loop_
_geom_torsion_atom_site_label_1
_geom_torsion_atom_site_label_2
_geom_torsion_atom_site_label_3
_geom_torsion_atom_site_label_4
_geom_torsion
N21 P1 C1 C2 28.1(5)
C13 P1 C1 C2 152.1(4)
C7 P1 C1 C2 -93.5(4)
N21 P1 C1 C6 -155.4(4)
C13 P1 C1 C6 -31.4(5)
C7 P1 C1 C6 83.0(5)
C6 C1 C2 C3 0.4(8)
P1 C1 C2 C3 176.9(4)
C1 C2 C3 C4 -1.3(8)
C2 C3 C4 C5 1.2(9)
C3 C4 C5 C6 -0.2(10)
C2 C1 C6 C5 0.6(9)
P1 C1 C6 C5 -175.9(5)
C4 C5 C6 C1 -0.7(10)
N21 P1 C7 C12 -175.2(4)
C13 P1 C7 C12 53.4(5)
C1 P1 C7 C12 -59.5(5)
N21 P1 C7 C8 0.1(5)
C13 P1 C7 C8 -131.3(4)
C1 P1 C7 C8 115.8(4)
C12 C7 C8 C9 -1.3(8)
P1 C7 C8 C9 -176.8(4)
C7 C8 C9 C10 -0.5(8)
C8 C9 C10 C11 1.6(9)
C9 C10 C11 C12 -0.8(8)
C10 C11 C12 C7 -1.0(8)
C8 C7 C12 C11 2.1(7)
P1 C7 C12 C11 177.4(4)
N21 P1 C13 C14 -120.7(5)
C1 P1 C13 C14 122.5(5)
C7 P1 C13 C14 9.6(5)
N21 P1 C13 C18 59.4(5)
C1 P1 C13 C18 -57.5(5)
C7 P1 C13 C18 -170.4(4)
C18 C13 C14 C15 1.1(9)
P1 C13 C14 C15 -178.8(5)
C13 C14 C15 C16 -1.2(10)
C14 C15 C16 C17 0.7(11)
C15 C16 C17 C18 -0.2(11)
C16 C17 C18 C13 0.1(11)
C14 C13 C18 C17 -0.6(9)
P1 C13 C18 C17 179.4(5)
C13 P1 N21 C22 57.8(5)
C1 P1 N21 C22 174.8(4)
C7 P1 N21 C22 -69.4(5)
P1 N21 C22 C23 0.2(7)
P1 N21 C22 C27 178.7(4)
N21 C22 C23 C24 -177.5(5)
C27 C22 C23 C24 3.9(7)
C22 C23 C24 C25 -0.4(8)
C23 C24 C25 C26 -1.6(8)
C24 C25 C26 C27 -0.1(8)
C25 C26 C27 C22 3.7(8)
C25 C26 C27 C28 -179.9(5)
N21 C22 C27 C26 175.9(4)
C23 C22 C27 C26 -5.5(7)
N21 C22 C27 C28 -0.6(7)
C23 C22 C27 C28 178.1(4)
C26 C27 C28 C29 103.6(6)
C22 C27 C28 C29 -80.0(7)
C26 C27 C28 C30 -74.9(6)
C22 C27 C28 C30 101.5(6)
C29 C28 C30 C31 118.5(6)
C27 C28 C30 C31 -62.9(6)
C28 C30 C31 O32 -56.4(7)
C28 C30 C31 C33 -177.9(5)
O32 C31 C33 O34 -8.0(16)
C30 C31 C33 O34 116.7(13)
O32 C31 C33 O35 161.3(9)
C30 C31 C33 O35 -74.1(10)
O34 C33 O35 C36 -12.4(19)
C31 C33 O35 C36 178.6(9)
C33 O35 C36 C37 86.3(12)
